data_1526245
loop_
_publ_author_name
'Hanawa, M.'
'Imoto, H.'
'Kobayashi, T.'

_publ_section_title
;
 Silicophosphates of rhodium and indium
;
_journal_name_full 'Zeitschrift fuer Anorganische und Allgemeine Chemie'
_journal_page_first 216
_journal_page_last 222
_journal_volume 626
_journal_year 2000
_chemical_formula_sum 'O13 P3 Rh Si2'
_chemical_name_systematic 'Rh (Si2 P3 O13)'
_space_group_IT_number 165
_symmetry_space_group_name_Hall '-P 3 2"c'
_symmetry_space_group_name_H-M 'P -3 c 1'
_cell_angle_alpha 90
_cell_angle_beta 90
_cell_angle_gamma 120
_cell_formula_units_Z 2
_cell_length_a 8.088
_cell_length_b 8.088
_cell_length_c 8.74
_cell_volume 495.136
_citation_journal_id_ASTM ZAACAB
_cod_data_source_file Hanawa_ZAACAB_2000_776.cif
_cod_data_source_block O13P3Rh1Si2
_cod_original_cell_volume 495.1358
_cod_original_formula_sum 'O13 P3 Rh1 Si2'
_cod_database_code 1526245

loop_
_symmetry_equiv_pos_as_xyz
x,y,z
-y,x-y,z
-x+y,-x,z
y,x,-z+1/2
-x,-x+y,-z+1/2
x-y,-y,-z+1/2
-x,-y,-z
y,-x+y,-z
x-y,x,-z
-y,-x,z-1/2
x,x-y,z-1/2
-x+y,y,z-1/2

loop_
_atom_site_label
_atom_site_type_symbol
_atom_site_fract_x
_atom_site_fract_y
_atom_site_fract_z
_atom_site_occupancy
_atom_site_U_iso_or_equiv
O1 O-2 0.6667 0.3333 0.0667 0.5 0.0
Si2 Si+4 0.6667 0.3333 0.2488 0.5 0.0
O3 O-2 0.2403 0.0988 0.125 1 0.0
O2 O-2 0.4799 0.1502 0.3206 1 0.0
Rh1 Rh+3 0 0 0 1 0.0
Si1 Si+4 0.6667 0.3333 -0.1152 0.5 0.0
P1 P+5 0.28406 0 0.25 1 0.0
